data_7028725
loop_
_publ_author_name
'Cozzolino, Anthony F.'
'Silvia, Jared S.'
'Lopez, Nazario'
'Cummins, Christopher C.'

_publ_section_title
;
 Experimental and computational studies on the formation of cyanate from
 early metal terminal nitrido ligands and carbon monoxide.
;
_journal_issue 12
_journal_name_full 'Dalton transactions (Cambridge, England : 2003)'
_journal_page_first 4639
_journal_page_last 4652
_journal_paper_doi 10.1039/c3dt52738g
_journal_volume 43
_journal_year 2014
_chemical_formula_moiety 'C62 H96 Mo N9 V'
_chemical_formula_sum 'C62 H96 Mo N9 V'
_chemical_formula_weight 1114.36
_chemical_name_systematic
; 
tris(3,5-dimethylphenyl(tertbutyl)amido)molebdenum-mu-2-dinitrogen
-bis(2-dimethylamino-5-methylphenyl(tertbutyl)amido)-vanadium 
;
_space_group_IT_number 2
_symmetry_cell_setting triclinic
_symmetry_space_group_name_Hall '-P 1'
_symmetry_space_group_name_H-M 'P -1'
_atom_sites_solution_hydrogens geom
_atom_sites_solution_primary direct
_atom_sites_solution_secondary difmap
_audit_creation_method SHELXL-97
_cell_angle_alpha 88.905(4)
_cell_angle_beta 85.552(4)
_cell_angle_gamma 68.327(3)
_cell_formula_units_Z 2
_cell_length_a 10.4907(14)
_cell_length_b 10.8760(15)
_cell_length_c 28.605(4)
_cell_measurement_reflns_used 996321
_cell_measurement_temperature 100(2)
_cell_measurement_theta_max 22.826
_cell_measurement_theta_min 2.2635
_cell_volume 3023.7(7)
_computing_cell_refinement 'SAINT 7.46A (Bruker-AXS, 2008)'
_computing_data_collection 'APEX2 3.0 (Bruker-AXS, 2008)'
_computing_data_reduction 'SAINT 7.46A (Bruker-AXS, 2008)'
_computing_molecular_graphics 'WINGX (Farrugia, 1999)'
_computing_publication_material 'WINGX (Farrugia, 1999)'
_computing_structure_refinement 'SHELXL-97 (Sheldrick, 1997)'
_computing_structure_solution 'SHELXS-97 (Sheldrick, 2008)'
_diffrn_ambient_temperature 100(2)
_diffrn_detector_area_resol_mean 8.3
_diffrn_measured_fraction_theta_full 0.994
_diffrn_measured_fraction_theta_max 0.994
_diffrn_measurement_device_type 'Bruker Smart APEX CCD'
_diffrn_measurement_method 'phi and omega scans'
_diffrn_radiation_monochromator graphite
_diffrn_radiation_source 'fine-focus sealed tube'
_diffrn_radiation_type MoK\a
_diffrn_radiation_wavelength 0.71073
_diffrn_reflns_av_R_equivalents 0.0000
_diffrn_reflns_av_unetI/netI 0.0500
_diffrn_reflns_limit_h_max 12
_diffrn_reflns_limit_h_min -12
_diffrn_reflns_limit_k_max 12
_diffrn_reflns_limit_k_min -12
_diffrn_reflns_limit_l_max 33
_diffrn_reflns_limit_l_min 0
_diffrn_reflns_number 10542
_diffrn_reflns_theta_full 24.78
_diffrn_reflns_theta_max 24.78
_diffrn_reflns_theta_min 0.71
_exptl_absorpt_coefficient_mu 0.407
_exptl_absorpt_correction_T_max 0.9919
_exptl_absorpt_correction_T_min 0.9605
_exptl_absorpt_correction_type multi-scan
_exptl_absorpt_process_details 'SADABS (Sheldrick, 2008)'
_exptl_crystal_colour brown
_exptl_crystal_density_diffrn 1.224
_exptl_crystal_density_method 'not measured'
_exptl_crystal_description prism
_exptl_crystal_F_000 1192
_exptl_crystal_size_max 0.10
_exptl_crystal_size_mid 0.05
_exptl_crystal_size_min 0.02
_refine_diff_density_max 0.684
_refine_diff_density_min -0.714
_refine_diff_density_rms 0.089
_refine_ls_extinction_method none
_refine_ls_goodness_of_fit_ref 1.141
_refine_ls_hydrogen_treatment mixed
_refine_ls_matrix_type full
_refine_ls_number_parameters 841
_refine_ls_number_reflns 10542
_refine_ls_number_restraints 432
_refine_ls_restrained_S_all 1.117
_refine_ls_R_factor_all 0.0722
_refine_ls_R_factor_gt 0.0551
_refine_ls_shift/su_max 0.001
_refine_ls_shift/su_mean 0.000
_refine_ls_structure_factor_coef Fsqd
_refine_ls_weighting_details 'calc w=1/[\s^2^(Fo^2^)+(0.0304P)^2^+6.0588P] where P=(Fo^2^+2Fc^2^)/3'
_refine_ls_weighting_scheme calc
_refine_ls_wR_factor_gt 0.1175
_refine_ls_wR_factor_ref 0.1258
_reflns_number_gt 8822
_reflns_number_total 10542
_reflns_threshold_expression >2sigma(I)
_cod_data_source_file c3dt52738g.txt
_cod_data_source_block Cmpd_14
_cod_database_code 7028725

loop_
_symmetry_equiv_pos_as_xyz
'x, y, z'
'-x, -y, -z'

loop_
_atom_site_label
_atom_site_type_symbol
_atom_site_fract_x
_atom_site_fract_y
_atom_site_fract_z
_atom_site_U_iso_or_equiv
_atom_site_adp_type
_atom_site_occupancy
_atom_site_symmetry_multiplicity
_atom_site_calc_flag
_atom_site_refinement_flags
_atom_site_disorder_assembly
_atom_site_disorder_group
C11 C 0.0877(6) 0.4062(6) 0.1907(2) 0.0250(13) Uani 0.740(3) 1 d PU A 1
C12 C -0.0422(6) 0.4070(6) 0.2061(2) 0.0273(13) Uani 0.740(3) 1 d PU A 1
H12 H -0.0520 0.3569 0.2328 0.033 Uiso 0.740(3) 1 calc PR A 1
C13 C -0.1565(6) 0.4798(6) 0.1830(2) 0.0295(14) Uani 0.740(3) 1 d PU A 1
C14 C -0.1405(6) 0.5487(6) 0.1435(2) 0.0329(15) Uani 0.740(3) 1 d PU A 1
H14 H -0.2194 0.5990 0.1277 0.039 Uiso 0.740(3) 1 calc PR A 1
C15 C -0.0127(7) 0.5469(6) 0.1262(2) 0.0334(15) Uani 0.740(3) 1 d PU A 1
C16 C 0.0995(13) 0.474(2) 0.1497(6) 0.025(3) Uani 0.740(3) 1 d PU A 1
H16 H 0.1883 0.4685 0.1376 0.030 Uiso 0.740(3) 1 calc PR A 1
C911 C 0.2360(15) 0.4279(14) 0.1700(5) 0.016(3) Uani 0.260(3) 1 d PU A 2
C912 C 0.3537(17) 0.4567(16) 0.1547(6) 0.024(3) Uani 0.260(3) 1 d PU A 2
H912 H 0.4343 0.4232 0.1714 0.029 Uiso 0.260(3) 1 calc PR A 2
C913 C 0.3506(18) 0.5326(16) 0.1161(6) 0.027(3) Uani 0.260(3) 1 d PU A 2
C914 C 0.2331(17) 0.5861(16) 0.0920(6) 0.025(3) Uani 0.260(3) 1 d PU A 2
H914 H 0.2331 0.6393 0.0653 0.030 Uiso 0.260(3) 1 calc PR A 2
C915 C 0.1168(16) 0.5626(15) 0.1066(6) 0.024(3) Uani 0.260(3) 1 d PU A 2
C916 C 0.127(4) 0.483(5) 0.1462(17) 0.016(5) Uani 0.260(3) 1 d PU A 2
H916 H 0.0469 0.4663 0.1570 0.020 Uiso 0.260(3) 1 calc PR A 2
C17 C 0.2128(4) 0.4137(4) 0.25822(15) 0.0238(9) Uani 1 1 d . A .
C21 C 0.1740(6) 0.0520(6) 0.1312(2) 0.0224(12) Uani 0.740(3) 1 d PU A 1
C22 C 0.2528(6) -0.0444(6) 0.0986(2) 0.0294(14) Uani 0.740(3) 1 d PU A 1
H22 H 0.3286 -0.1174 0.1084 0.035 Uiso 0.740(3) 1 calc PR A 1
C23 C 0.2232(7) -0.0364(7) 0.0519(2) 0.0361(15) Uani 0.740(3) 1 d PU A 1
C24 C 0.1113(7) 0.0705(7) 0.0382(2) 0.0383(16) Uani 0.740(3) 1 d PU A 1
H24 H 0.0884 0.0760 0.0066 0.046 Uiso 0.740(3) 1 calc PR A 1
C25 C 0.0325(7) 0.1691(6) 0.0698(2) 0.0309(14) Uani 0.740(3) 1 d PU A 1
C26 C 0.065(2) 0.156(2) 0.1161(9) 0.026(3) Uani 0.740(3) 1 d PU A 1
H26 H 0.0096 0.2213 0.1382 0.032 Uiso 0.740(3) 1 calc PR A 1
C921 C 0.0587(16) 0.1663(16) 0.1658(5) 0.021(3) Uani 0.260(3) 1 d PU A 2
C922 C -0.0501(16) 0.2551(15) 0.1933(6) 0.020(3) Uani 0.260(3) 1 d PU A 2
H922 H -0.0491 0.2493 0.2265 0.024 Uiso 0.260(3) 1 calc PR A 2
C923 C -0.1584(16) 0.3504(16) 0.1744(6) 0.022(3) Uani 0.260(3) 1 d PU A 2
C924 C -0.1635(15) 0.3553(16) 0.1262(6) 0.022(3) Uani 0.260(3) 1 d PU A 2
H924 H -0.2405 0.4197 0.1131 0.027 Uiso 0.260(3) 1 calc PR A 2
C925 C -0.0581(18) 0.2677(17) 0.0960(6) 0.029(4) Uani 0.260(3) 1 d PU A 2
C926 C 0.052(7) 0.178(6) 0.118(3) 0.020(6) Uani 0.260(3) 1 d PU A 2
H926 H 0.1275 0.1214 0.0981 0.024 Uiso 0.260(3) 1 calc PR A 2
C27 C 0.1716(5) -0.0593(4) 0.20667(16) 0.0278(10) Uani 1 1 d . A .
C31 C 0.4411(6) 0.2331(6) 0.1151(2) 0.0233(12) Uani 0.740(3) 1 d PU A 1
C32 C 0.4753(7) 0.3441(6) 0.1210(2) 0.0310(14) Uani 0.740(3) 1 d PU A 1
H32 H 0.5195 0.3510 0.1480 0.037 Uiso 0.740(3) 1 calc PR A 1
C33 C 0.4460(7) 0.4448(7) 0.0881(2) 0.0383(16) Uani 0.740(3) 1 d PU A 1
C34 C 0.3802(7) 0.4329(7) 0.0491(2) 0.0376(16) Uani 0.740(3) 1 d PU A 1
H34 H 0.3603 0.5005 0.0262 0.045 Uiso 0.740(3) 1 calc PR A 1
C35 C 0.3427(6) 0.3247(7) 0.0426(2) 0.0321(14) Uani 0.740(3) 1 d PU A 1
C36 C 0.374(2) 0.227(2) 0.0763(9) 0.023(3) Uani 0.740(3) 1 d PU A 1
H36 H 0.3473 0.1530 0.0726 0.028 Uiso 0.740(3) 1 calc PR A 1
C931 C 0.4238(16) 0.0972(15) 0.0986(5) 0.023(3) Uani 0.260(3) 1 d PU A 2
C932 C 0.4056(16) -0.0124(16) 0.0830(5) 0.024(3) Uani 0.260(3) 1 d PU A 2
H932 H 0.4290 -0.0894 0.1018 0.029 Uiso 0.260(3) 1 calc PR A 2
C933 C 0.3528(17) -0.0129(16) 0.0396(6) 0.026(3) Uani 0.260(3) 1 d PU A 2
C934 C 0.3178(18) 0.1051(17) 0.0139(6) 0.027(3) Uani 0.260(3) 1 d PU A 2
H934 H 0.2804 0.1089 -0.0155 0.032 Uiso 0.260(3) 1 calc PR A 2
C935 C 0.3361(18) 0.2139(17) 0.0301(6) 0.027(3) Uani 0.260(3) 1 d PU A 2
C936 C 0.393(7) 0.208(6) 0.072(3) 0.024(6) Uani 0.260(3) 1 d PU A 2
H936 H 0.4108 0.2816 0.0822 0.028 Uiso 0.260(3) 1 calc PR A 2
C37 C 0.6209(5) 0.0413(5) 0.15092(16) 0.0314(11) Uani 1 1 d . A .
C61 C 0.6178(5) -0.2730(4) 0.38652(15) 0.0283(10) Uani 1 1 d . . .
C62 C 0.7346(5) -0.2683(4) 0.35956(15) 0.0278(10) Uani 1 1 d . . .
C63 C 0.8666(5) -0.3420(5) 0.36999(17) 0.0354(12) Uani 1 1 d . . .
H63 H 0.9424 -0.3362 0.3509 0.042 Uiso 1 1 calc R . .
C64 C 0.8891(6) -0.4253(5) 0.40842(18) 0.0425(13) Uani 1 1 d . . .
H64 H 0.9805 -0.4765 0.4155 0.051 Uiso 1 1 calc R . .
C65 C 0.7801(6) -0.4338(5) 0.43615(17) 0.0402(13) Uani 1 1 d . . .
C66 C 0.6462(5) -0.3576(5) 0.42551(16) 0.0366(12) Uani 1 1 d . . .
H66 H 0.5714 -0.3631 0.4453 0.044 Uiso 1 1 calc R . .
C67 C 0.3659(5) -0.2211(5) 0.38573(17) 0.0336(11) Uani 1 1 d . . .
C71 C 0.6807(5) 0.0688(4) 0.39488(15) 0.0278(10) Uani 1 1 d . . .
C72 C 0.7538(5) 0.1506(5) 0.37907(17) 0.0333(11) Uani 1 1 d . . .
C73 C 0.8801(5) 0.1254(6) 0.3975(2) 0.0458(14) Uani 1 1 d . . .
H73 H 0.9314 0.1784 0.3877 0.055 Uiso 1 1 calc R . .
C74 C 0.9339(6) 0.0265(6) 0.4296(2) 0.0509(15) Uani 1 1 d . . .
H74 H 1.0197 0.0144 0.4415 0.061 Uiso 1 1 calc R . .
C75 C 0.8646(5) -0.0550(5) 0.44469(18) 0.0419(13) Uani 1 1 d . . .
C76 C 0.7392(5) -0.0316(5) 0.42667(16) 0.0336(11) Uani 1 1 d . . .
H76 H 0.6902 -0.0868 0.4365 0.040 Uiso 1 1 calc R . .
C77 C 0.4291(5) 0.1781(4) 0.40976(15) 0.0268(10) Uani 1 1 d . . .
C131 C -0.2907(14) 0.4804(12) 0.2030(5) 0.037(2) Uani 0.740(3) 1 d P A 1
H13A H -0.2774 0.4258 0.2312 0.056 Uiso 0.740(3) 1 calc PR A 1
H13B H -0.3322 0.4445 0.1798 0.056 Uiso 0.740(3) 1 calc PR A 1
H13C H -0.3516 0.5713 0.2112 0.056 Uiso 0.740(3) 1 calc PR A 1
C13' C -0.295(5) 0.451(4) 0.1958(16) 0.037(2) Uani 0.260(3) 1 d P A 2
H13D H -0.3502 0.5001 0.1706 0.056 Uiso 0.260(3) 1 calc PR A 2
H13E H -0.2770 0.5126 0.2163 0.056 Uiso 0.260(3) 1 calc PR A 2
H13F H -0.3459 0.4040 0.2140 0.056 Uiso 0.260(3) 1 calc PR A 2
C151 C -0.0078(18) 0.623(3) 0.0835(10) 0.042(3) Uani 0.740(3) 1 d P A 1
H15A H -0.1016 0.6719 0.0749 0.064 Uiso 0.740(3) 1 calc PR A 1
H15B H 0.0442 0.5619 0.0579 0.064 Uiso 0.740(3) 1 calc PR A 1
H15C H 0.0372 0.6848 0.0893 0.064 Uiso 0.740(3) 1 calc PR A 1
C15' C 0.022(6) 0.619(9) 0.080(3) 0.042(3) Uani 0.260(3) 1 d P A 2
H15D H 0.0611 0.6485 0.0513 0.064 Uiso 0.260(3) 1 calc PR A 2
H15E H -0.0484 0.6954 0.0957 0.064 Uiso 0.260(3) 1 calc PR A 2
H15F H -0.0194 0.5562 0.0707 0.064 Uiso 0.260(3) 1 calc PR A 2
C171 C 0.1309(5) 0.3781(6) 0.29844(19) 0.0498(15) Uani 1 1 d . . .
H17A H 0.0352 0.4030 0.2907 0.075 Uiso 1 1 calc R . .
H17B H 0.1338 0.4256 0.3269 0.075 Uiso 1 1 calc R . .
H17C H 0.1706 0.2826 0.3038 0.075 Uiso 1 1 calc R . .
C172 C 0.1542(6) 0.5610(5) 0.25022(19) 0.0472(14) Uani 1 1 d . . .
H17D H 0.0585 0.5875 0.2424 0.071 Uiso 1 1 calc R . .
H17E H 0.2083 0.5834 0.2243 0.071 Uiso 1 1 calc R . .
H17F H 0.1577 0.6076 0.2788 0.071 Uiso 1 1 calc R . .
C173 C 0.3612(5) 0.3745(5) 0.27044(18) 0.0398(12) Uani 1 1 d . . .
H17G H 0.4005 0.2789 0.2757 0.060 Uiso 1 1 calc R . .
H17H H 0.3639 0.4216 0.2990 0.060 Uiso 1 1 calc R . .
H17I H 0.4147 0.3977 0.2445 0.060 Uiso 1 1 calc R . .
C231 C 0.3075(18) -0.1297(12) 0.0179(6) 0.054(3) Uani 0.740(3) 1 d P A 1
H23A H 0.2696 -0.1069 -0.0127 0.081 Uiso 0.740(3) 1 calc PR A 1
H23B H 0.3105 -0.2182 0.0267 0.081 Uiso 0.740(3) 1 calc PR A 1
H23C H 0.4007 -0.1286 0.0162 0.081 Uiso 0.740(3) 1 calc PR A 1
C23' C 0.343(6) -0.162(5) 0.019(2) 0.054(3) Uani 0.260(3) 1 d P A 2
H23D H 0.3066 -0.1479 -0.0118 0.081 Uiso 0.260(3) 1 calc PR A 2
H23E H 0.2817 -0.1890 0.0411 0.081 Uiso 0.260(3) 1 calc PR A 2
H23F H 0.4349 -0.2316 0.0171 0.081 Uiso 0.260(3) 1 calc PR A 2
C251 C -0.0824(16) 0.2854(15) 0.0550(3) 0.043(3) Uani 0.740(3) 1 d P A 1
H25A H -0.1252 0.3439 0.0821 0.064 Uiso 0.740(3) 1 calc PR A 1
H25B H -0.1507 0.2566 0.0421 0.064 Uiso 0.740(3) 1 calc PR A 1
H25C H -0.0478 0.3332 0.0310 0.064 Uiso 0.740(3) 1 calc PR A 1
C25' C -0.074(6) 0.276(5) 0.0398(11) 0.043(3) Uani 0.260(3) 1 d P A 2
H25D H -0.1616 0.3467 0.0335 0.064 Uiso 0.260(3) 1 calc PR A 2
H25E H -0.0728 0.1916 0.0282 0.064 Uiso 0.260(3) 1 calc PR A 2
H25F H 0.0020 0.2961 0.0239 0.064 Uiso 0.260(3) 1 calc PR A 2
C271 C 0.0840(6) -0.1133(6) 0.1803(3) 0.0634(19) Uani 1 1 d . . .
H27A H 0.1331 -0.1512 0.1502 0.095 Uiso 1 1 calc R . .
H27B H -0.0030 -0.0416 0.1745 0.095 Uiso 1 1 calc R . .
H27C H 0.0652 -0.1821 0.1989 0.095 Uiso 1 1 calc R . .
C272 C 0.3072(5) -0.1705(5) 0.21590(18) 0.0355(11) Uani 1 1 d . . .
H27D H 0.3634 -0.1351 0.2332 0.053 Uiso 1 1 calc R . .
H27E H 0.3569 -0.2085 0.1860 0.053 Uiso 1 1 calc R . .
H27F H 0.2884 -0.2394 0.2345 0.053 Uiso 1 1 calc R . .
C273 C 0.0939(6) -0.0004(6) 0.25337(19) 0.0584(18) Uani 1 1 d . . .
H27G H 0.1500 0.0349 0.2708 0.088 Uiso 1 1 calc R . .
H27H H 0.0749 -0.0694 0.2718 0.088 Uiso 1 1 calc R . .
H27I H 0.0069 0.0711 0.2474 0.088 Uiso 1 1 calc R . .
C331 C 0.482(2) 0.5691(15) 0.0960(8) 0.052(3) Uani 0.740(3) 1 d P A 1
H33A H 0.4548 0.6291 0.0695 0.078 Uiso 0.740(3) 1 calc PR A 1
H33B H 0.5813 0.5418 0.0985 0.078 Uiso 0.740(3) 1 calc PR A 1
H33C H 0.4327 0.6145 0.1250 0.078 Uiso 0.740(3) 1 calc PR A 1
C33' C 0.477(8) 0.541(6) 0.097(3) 0.052(3) Uani 0.260(3) 1 d P A 2
H33D H 0.4603 0.5956 0.0689 0.078 Uiso 0.260(3) 1 calc PR A 2
H33E H 0.5428 0.4517 0.0888 0.078 Uiso 0.260(3) 1 calc PR A 2
H33F H 0.5140 0.5804 0.1204 0.078 Uiso 0.260(3) 1 calc PR A 2
C351 C 0.2695(14) 0.3187(14) -0.0006(5) 0.044(2) Uani 0.740(3) 1 d P A 1
H35A H 0.2494 0.2376 -0.0001 0.067 Uiso 0.740(3) 1 calc PR A 1
H35B H 0.3286 0.3191 -0.0289 0.067 Uiso 0.740(3) 1 calc PR A 1
H35C H 0.1833 0.3957 -0.0008 0.067 Uiso 0.740(3) 1 calc PR A 1
C35' C 0.298(5) 0.338(5) 0.0055(16) 0.044(2) Uani 0.260(3) 1 d P A 2
H35D H 0.2578 0.3307 -0.0235 0.067 Uiso 0.260(3) 1 calc PR A 2
H35E H 0.3801 0.3599 -0.0019 0.067 Uiso 0.260(3) 1 calc PR A 2
H35F H 0.2307 0.4081 0.0255 0.067 Uiso 0.260(3) 1 calc PR A 2
C371 C 0.6323(8) -0.1001(6) 0.1590(2) 0.071(2) Uani 1 1 d . . .
H37A H 0.5764 -0.1043 0.1877 0.106 Uiso 1 1 calc R . .
H37B H 0.7287 -0.1562 0.1624 0.106 Uiso 1 1 calc R . .
H37C H 0.5993 -0.1314 0.1323 0.106 Uiso 1 1 calc R . .
C372 C 0.7032(6) 0.0514(8) 0.1077(2) 0.072(2) Uani 1 1 d . . .
H37D H 0.6937 0.1438 0.1030 0.108 Uiso 1 1 calc R . .
H37E H 0.6702 0.0206 0.0808 0.108 Uiso 1 1 calc R . .
H37F H 0.8001 -0.0034 0.1106 0.108 Uiso 1 1 calc R . .
C373 C 0.6729(5) 0.0857(6) 0.19359(18) 0.0452(14) Uani 1 1 d . . .
H37G H 0.6173 0.0787 0.2219 0.068 Uiso 1 1 calc R . .
H37H H 0.6655 0.1777 0.1896 0.068 Uiso 1 1 calc R . .
H37I H 0.7693 0.0290 0.1966 0.068 Uiso 1 1 calc R . .
C611 C 0.6800(5) -0.2595(5) 0.27982(16) 0.0339(11) Uani 1 1 d . . .
H61A H 0.6583 -0.2042 0.2519 0.051 Uiso 1 1 calc R . .
H61B H 0.6035 -0.2881 0.2893 0.051 Uiso 1 1 calc R . .
H61C H 0.7638 -0.3373 0.2727 0.051 Uiso 1 1 calc R . .
C612 C 0.8133(5) -0.1355(5) 0.30219(17) 0.0328(11) Uani 1 1 d . . .
H61D H 0.7857 -0.0787 0.2749 0.049 Uiso 1 1 calc R . .
H61E H 0.8971 -0.2119 0.2934 0.049 Uiso 1 1 calc R . .
H61F H 0.8310 -0.0853 0.3273 0.049 Uiso 1 1 calc R . .
C651 C 0.8023(7) -0.5268(6) 0.47747(19) 0.0599(18) Uani 1 1 d . . .
H65A H 0.7131 -0.5190 0.4931 0.090 Uiso 1 1 calc R . .
H65B H 0.8566 -0.5037 0.4997 0.090 Uiso 1 1 calc R . .
H65C H 0.8517 -0.6181 0.4664 0.090 Uiso 1 1 calc R . .
C671 C 0.2555(5) -0.1406(5) 0.35440(18) 0.0374(12) Uani 1 1 d . . .
H67A H 0.2891 -0.1616 0.3215 0.056 Uiso 1 1 calc R . .
H67B H 0.2329 -0.0461 0.3603 0.056 Uiso 1 1 calc R . .
H67C H 0.1730 -0.1618 0.3612 0.056 Uiso 1 1 calc R . .
C672 C 0.3917(6) -0.3662(5) 0.3752(2) 0.0516(15) Uani 1 1 d . . .
H67D H 0.4619 -0.4233 0.3950 0.077 Uiso 1 1 calc R . .
H67E H 0.4237 -0.3860 0.3421 0.077 Uiso 1 1 calc R . .
H67F H 0.3061 -0.3822 0.3819 0.077 Uiso 1 1 calc R . .
C673 C 0.3109(6) -0.1871(6) 0.43742(18) 0.0451(14) Uani 1 1 d . . .
H67G H 0.3816 -0.2388 0.4580 0.068 Uiso 1 1 calc R . .
H67H H 0.2283 -0.2084 0.4439 0.068 Uiso 1 1 calc R . .
H67I H 0.2881 -0.0926 0.4432 0.068 Uiso 1 1 calc R . .
C711 C 0.6881(5) 0.2104(5) 0.30078(17) 0.0355(11) Uani 1 1 d . . .
H71A H 0.6505 0.2882 0.2810 0.053 Uiso 1 1 calc R . .
H71B H 0.6262 0.1612 0.3027 0.053 Uiso 1 1 calc R . .
H71C H 0.7788 0.1533 0.2871 0.053 Uiso 1 1 calc R . .
C712 C 0.7631(7) 0.3516(6) 0.3439(2) 0.0565(16) Uani 1 1 d . . .
H71D H 0.7186 0.4175 0.3205 0.085 Uiso 1 1 calc R . .
H71E H 0.8615 0.3092 0.3344 0.085 Uiso 1 1 calc R . .
H71F H 0.7513 0.3952 0.3744 0.085 Uiso 1 1 calc R . .
C751 C 0.9220(6) -0.1650(6) 0.4787(2) 0.0559(16) Uani 1 1 d . . .
H75A H 1.0108 -0.1665 0.4876 0.084 Uiso 1 1 calc R . .
H75B H 0.9346 -0.2497 0.4639 0.084 Uiso 1 1 calc R . .
H75C H 0.8580 -0.1506 0.5067 0.084 Uiso 1 1 calc R . .
C771 C 0.3003(5) 0.1672(5) 0.39218(16) 0.0347(11) Uani 1 1 d . . .
H77A H 0.3048 0.0759 0.3955 0.052 Uiso 1 1 calc R . .
H77B H 0.2942 0.1923 0.3591 0.052 Uiso 1 1 calc R . .
H77C H 0.2189 0.2265 0.4107 0.052 Uiso 1 1 calc R . .
C772 C 0.4218(6) 0.3204(5) 0.40477(19) 0.0434(13) Uani 1 1 d . . .
H77D H 0.5047 0.3275 0.4160 0.065 Uiso 1 1 calc R . .
H77E H 0.3405 0.3795 0.4234 0.065 Uiso 1 1 calc R . .
H77F H 0.4154 0.3458 0.3717 0.065 Uiso 1 1 calc R . .
C773 C 0.4347(5) 0.1424(5) 0.46178(16) 0.0338(11) Uani 1 1 d . . .
H77G H 0.4382 0.0515 0.4657 0.051 Uiso 1 1 calc R . .
H77H H 0.3524 0.2032 0.4794 0.051 Uiso 1 1 calc R . .
H77I H 0.5169 0.1496 0.4736 0.051 Uiso 1 1 calc R . .
N1 N 0.2132(4) 0.3397(4) 0.21488(13) 0.0332(9) Uani 1 1 d . . .
N2 N 0.1985(4) 0.0501(4) 0.18106(13) 0.0304(9) Uani 1 1 d . . .
N3 N 0.4718(4) 0.1237(4) 0.14866(13) 0.0330(9) Uani 1 1 d . . .
N4 N 0.3864(3) 0.0795(3) 0.24543(12) 0.0184(7) Uani 1 1 d . . .
N5 N 0.4368(3) 0.0281(3) 0.28089(12) 0.0217(8) Uani 1 1 d . A .
N6 N 0.4899(4) -0.1902(3) 0.37325(12) 0.0254(8) Uani 1 1 d . A .
N7 N 0.5471(4) 0.0840(3) 0.38080(12) 0.0228(8) Uani 1 1 d . A .
N61 N 0.7017(4) -0.1820(3) 0.31877(12) 0.0251(8) Uani 1 1 d . A .
N71 N 0.7009(4) 0.2523(4) 0.34722(15) 0.0377(10) Uani 1 1 d . . .
V1 V 0.50620(7) -0.03345(7) 0.34117(2) 0.01972(17) Uani 1 1 d . . .
Mo1 Mo 0.30967(4) 0.15568(3) 0.192841(12) 0.01688(10) Uani 1 1 d . A .

loop_
_atom_site_aniso_label
_atom_site_aniso_U_11
_atom_site_aniso_U_22
_atom_site_aniso_U_33
_atom_site_aniso_U_23
_atom_site_aniso_U_13
_atom_site_aniso_U_12
C11 0.025(3) 0.023(3) 0.025(3) 0.001(2) -0.009(2) -0.005(2)
C12 0.032(3) 0.016(3) 0.032(3) 0.002(2) -0.002(3) -0.008(3)
C13 0.026(3) 0.027(3) 0.035(3) -0.006(3) -0.008(3) -0.007(3)
C14 0.028(3) 0.023(3) 0.043(4) 0.000(3) -0.018(3) -0.001(3)
C15 0.041(4) 0.027(3) 0.032(4) 0.006(3) -0.011(3) -0.011(3)
C16 0.024(5) 0.022(5) 0.029(4) 0.002(3) -0.004(4) -0.011(4)
C911 0.022(7) 0.009(7) 0.016(7) -0.004(5) -0.004(5) -0.007(5)
C912 0.023(7) 0.027(8) 0.025(8) 0.000(6) -0.004(6) -0.012(7)
C913 0.030(7) 0.017(8) 0.043(9) 0.007(6) -0.010(7) -0.019(7)
C914 0.032(8) 0.018(8) 0.027(8) 0.009(6) -0.002(6) -0.011(7)
C915 0.021(7) 0.014(7) 0.032(8) 0.005(6) -0.012(6) 0.000(6)
C916 0.017(9) 0.005(9) 0.030(10) 0.001(7) -0.002(8) -0.008(9)
C17 0.025(2) 0.018(2) 0.027(2) -0.0008(18) -0.0029(18) -0.0062(18)
C21 0.022(3) 0.024(3) 0.025(3) 0.006(2) -0.005(2) -0.013(2)
C22 0.031(3) 0.030(3) 0.027(3) 0.001(3) -0.002(3) -0.012(3)
C23 0.048(4) 0.036(4) 0.026(3) 0.001(3) -0.002(3) -0.018(3)
C24 0.057(4) 0.043(4) 0.024(3) 0.006(3) -0.012(3) -0.028(3)
C25 0.034(3) 0.030(3) 0.035(3) 0.009(3) -0.012(3) -0.018(3)
C26 0.025(6) 0.029(8) 0.030(4) 0.002(5) -0.006(5) -0.015(5)
C921 0.020(7) 0.025(8) 0.020(7) -0.002(6) -0.002(6) -0.013(5)
C922 0.024(7) 0.020(8) 0.019(7) -0.003(5) -0.004(5) -0.011(6)
C923 0.018(7) 0.023(8) 0.030(7) 0.006(6) -0.004(6) -0.012(5)
C924 0.013(7) 0.021(8) 0.033(7) 0.006(6) -0.014(6) -0.005(5)
C925 0.026(8) 0.029(9) 0.029(8) 0.003(6) -0.007(6) -0.007(6)
C926 0.024(10) 0.010(11) 0.022(7) 0.002(9) 0.002(8) -0.002(8)
C27 0.030(2) 0.021(2) 0.035(3) 0.0009(19) -0.004(2) -0.0122(19)
C31 0.020(3) 0.023(3) 0.026(3) 0.002(2) -0.001(2) -0.007(2)
C32 0.036(4) 0.033(3) 0.029(3) 0.003(3) -0.008(3) -0.019(3)
C33 0.049(4) 0.031(4) 0.042(4) 0.012(3) -0.012(3) -0.022(3)
C34 0.036(4) 0.043(4) 0.035(4) 0.020(3) -0.009(3) -0.016(3)
C35 0.029(3) 0.041(4) 0.028(3) 0.010(3) -0.006(3) -0.015(3)
C36 0.020(7) 0.030(7) 0.020(6) 0.001(5) 0.003(4) -0.013(6)
C931 0.025(8) 0.012(6) 0.019(7) -0.007(5) 0.007(6) 0.005(6)
C932 0.024(8) 0.023(7) 0.018(7) 0.001(6) 0.006(6) -0.003(7)
C933 0.031(9) 0.022(7) 0.017(7) -0.007(6) 0.005(6) 0.000(7)
C934 0.032(9) 0.029(8) 0.016(8) 0.003(6) -0.006(7) -0.007(7)
C935 0.030(8) 0.024(7) 0.018(7) -0.004(6) 0.000(6) 0.000(7)
C936 0.026(15) 0.019(9) 0.020(12) -0.004(8) 0.000(11) -0.001(10)
C37 0.021(2) 0.035(3) 0.032(3) 0.008(2) -0.001(2) -0.004(2)
C61 0.040(3) 0.017(2) 0.025(2) -0.0010(18) -0.008(2) -0.005(2)
C62 0.038(3) 0.016(2) 0.024(2) -0.0014(18) -0.009(2) -0.0021(19)
C63 0.033(3) 0.029(3) 0.035(3) -0.002(2) -0.006(2) 0.001(2)
C64 0.042(3) 0.031(3) 0.038(3) 0.000(2) -0.016(3) 0.009(2)
C65 0.061(4) 0.022(3) 0.029(3) 0.003(2) -0.014(3) -0.003(2)
C66 0.050(3) 0.026(3) 0.027(3) 0.003(2) -0.007(2) -0.006(2)
C67 0.046(3) 0.026(2) 0.035(3) 0.008(2) -0.006(2) -0.019(2)
C71 0.029(2) 0.028(2) 0.026(2) -0.0072(19) -0.0012(19) -0.011(2)
C72 0.035(3) 0.031(3) 0.037(3) -0.008(2) -0.001(2) -0.016(2)
C73 0.038(3) 0.047(3) 0.059(4) -0.009(3) -0.002(3) -0.023(3)
C74 0.036(3) 0.058(4) 0.060(4) -0.006(3) -0.016(3) -0.016(3)
C75 0.038(3) 0.044(3) 0.037(3) -0.003(2) -0.012(2) -0.007(2)
C76 0.039(3) 0.030(3) 0.029(3) -0.001(2) -0.008(2) -0.009(2)
C77 0.033(3) 0.019(2) 0.024(2) -0.0002(18) -0.0001(19) -0.0048(19)
C131 0.038(3) 0.041(6) 0.043(5) -0.021(4) -0.007(3) -0.026(4)
C13' 0.038(3) 0.041(6) 0.043(5) -0.021(4) -0.007(3) -0.026(4)
C151 0.038(9) 0.041(4) 0.042(6) 0.016(4) -0.007(7) -0.007(8)
C15' 0.038(9) 0.041(4) 0.042(6) 0.016(4) -0.007(7) -0.007(8)
C171 0.037(3) 0.060(4) 0.046(3) 0.018(3) 0.000(3) -0.011(3)
C172 0.068(4) 0.026(3) 0.042(3) -0.002(2) -0.019(3) -0.008(3)
C173 0.037(3) 0.043(3) 0.043(3) 0.011(2) -0.014(2) -0.018(2)
C231 0.079(11) 0.029(8) 0.031(3) -0.001(6) 0.003(6) 0.005(6)
C23' 0.079(11) 0.029(8) 0.031(3) -0.001(6) 0.003(6) 0.005(6)
C251 0.054(4) 0.053(4) 0.025(7) 0.012(6) -0.028(7) -0.019(4)
C25' 0.054(4) 0.053(4) 0.025(7) 0.012(6) -0.028(7) -0.019(4)
C271 0.059(4) 0.040(3) 0.106(5) 0.014(3) -0.051(4) -0.027(3)
C272 0.031(3) 0.032(3) 0.042(3) -0.005(2) -0.007(2) -0.009(2)
C273 0.042(3) 0.065(4) 0.040(3) 0.022(3) 0.015(3) 0.008(3)
C331 0.084(5) 0.036(9) 0.064(4) 0.028(6) -0.033(4) -0.051(6)
C33' 0.084(5) 0.036(9) 0.064(4) 0.028(6) -0.033(4) -0.051(6)
C351 0.056(7) 0.057(6) 0.026(5) 0.013(4) -0.027(4) -0.024(4)
C35' 0.056(7) 0.057(6) 0.026(5) 0.013(4) -0.027(4) -0.024(4)
C371 0.090(5) 0.050(4) 0.069(5) 0.015(3) -0.030(4) -0.018(4)
C372 0.032(3) 0.125(6) 0.042(4) 0.020(4) 0.001(3) -0.011(4)
C373 0.033(3) 0.054(3) 0.042(3) 0.007(3) -0.008(2) -0.007(3)
C611 0.042(3) 0.029(3) 0.026(3) -0.003(2) -0.006(2) -0.007(2)
C612 0.029(3) 0.028(3) 0.034(3) -0.001(2) -0.001(2) -0.003(2)
C651 0.085(5) 0.040(3) 0.034(3) 0.014(3) -0.014(3) 0.003(3)
C671 0.041(3) 0.040(3) 0.041(3) 0.005(2) -0.008(2) -0.025(2)
C672 0.069(4) 0.036(3) 0.062(4) 0.008(3) -0.017(3) -0.032(3)
C673 0.045(3) 0.056(4) 0.037(3) 0.017(3) -0.004(2) -0.023(3)
C711 0.032(3) 0.032(3) 0.044(3) 0.007(2) -0.004(2) -0.013(2)
C712 0.083(5) 0.045(3) 0.058(4) -0.003(3) 0.008(3) -0.045(3)
C751 0.054(4) 0.053(4) 0.049(4) 0.005(3) -0.029(3) -0.002(3)
C771 0.027(3) 0.041(3) 0.029(3) 0.001(2) -0.001(2) -0.005(2)
C772 0.053(3) 0.025(3) 0.045(3) -0.004(2) 0.015(3) -0.009(2)
C773 0.035(3) 0.038(3) 0.025(3) 0.003(2) -0.002(2) -0.011(2)
N1 0.045(2) 0.020(2) 0.029(2) -0.0008(16) -0.0185(18) -0.0019(18)
N2 0.040(2) 0.038(2) 0.025(2) 0.0165(17) -0.0149(17) -0.0268(19)
N3 0.025(2) 0.045(2) 0.026(2) 0.0107(18) -0.0064(16) -0.0079(18)
N4 0.0206(18) 0.0143(17) 0.0203(19) -0.0006(14) -0.0001(15) -0.0066(14)
N5 0.0219(18) 0.0207(19) 0.0223(19) 0.0034(15) -0.0053(15) -0.0069(15)
N6 0.033(2) 0.0183(19) 0.025(2) 0.0041(15) -0.0050(16) -0.0097(16)
N7 0.028(2) 0.0185(18) 0.0210(19) 0.0035(14) -0.0053(15) -0.0067(15)
N61 0.030(2) 0.0180(19) 0.023(2) 0.0005(15) -0.0041(16) -0.0032(16)
N71 0.043(2) 0.026(2) 0.045(3) -0.0041(19) 0.006(2) -0.0166(19)
V1 0.0242(4) 0.0153(4) 0.0189(4) 0.0030(3) -0.0050(3) -0.0059(3)
Mo1 0.01761(18) 0.01478(18) 0.01732(18) 0.00224(13) -0.00340(13) -0.00457(14)

loop_
_atom_type_symbol
_atom_type_description
_atom_type_scat_dispersion_real
_atom_type_scat_dispersion_imag
_atom_type_scat_source
C C 0.0033 0.0016 'International Tables Vol C Tables 4.2.6.8 and 6.1.1.4'
H H 0.0000 0.0000 'International Tables Vol C Tables 4.2.6.8 and 6.1.1.4'
N N 0.0061 0.0033 'International Tables Vol C Tables 4.2.6.8 and 6.1.1.4'
V V 0.3005 0.5294 'International Tables Vol C Tables 4.2.6.8 and 6.1.1.4'
Mo Mo -1.6832 0.6857 'International Tables Vol C Tables 4.2.6.8 and 6.1.1.4'

loop_
_geom_angle_atom_site_label_1
_geom_angle_atom_site_label_2
_geom_angle_atom_site_label_3
_geom_angle
C16 C11 C12 118.1(7)
C16 C11 N1 117.5(7)
C12 C11 N1 124.5(5)
C13 C12 C11 120.6(6)
C13 C12 H12 119.7
C11 C12 H12 119.7
C14 C13 C12 119.2(6)
C14 C13 C131 123.7(8)
C12 C13 C131 117.1(8)
C13 C14 C15 122.0(6)
C13 C14 H14 119.0
C15 C14 H14 119.0
C16 C15 C14 117.8(7)
C16 C15 C151 125.0(10)
C14 C15 C151 117.2(9)
C15 C16 C11 122.2(8)
C15 C16 H16 118.9
C11 C16 H16 118.9
C916 C911 C912 116.2(19)
C916 C911 N1 114.4(17)
C912 C911 N1 129.3(12)
C913 C912 C911 119.6(15)
C913 C912 H912 120.2
C911 C912 H912 120.2
C912 C913 C914 121.4(15)
C912 C913 C33' 118(3)
C914 C913 C33' 120(3)
C915 C914 C913 120.2(15)
C915 C914 H914 119.9
C913 C914 H914 119.9
C15' C915 C914 110(4)
C15' C915 C916 134(4)
C914 C915 C916 115.7(19)
C911 C916 C915 127(2)
C911 C916 H916 116.6
C915 C916 H916 116.6
N1 C17 C172 110.8(4)
N1 C17 C171 110.5(4)
C172 C17 C171 110.0(4)
N1 C17 C173 107.8(4)
C172 C17 C173 108.7(4)
C171 C17 C173 109.1(4)
C26 C21 C22 117.9(11)
C26 C21 N2 117.4(11)
C22 C21 N2 124.7(5)
C23 C22 C21 121.5(6)
C23 C22 H22 119.2
C21 C22 H22 119.2
C22 C23 C24 118.4(6)
C22 C23 C231 121.9(8)
C24 C23 C231 119.6(8)
C25 C24 C23 121.3(6)
C25 C24 H24 119.3
C23 C24 H24 119.3
C26 C25 C24 118.0(8)
C26 C25 C251 120.5(9)
C24 C25 C251 121.5(6)
C21 C26 C25 122.7(15)
C21 C26 H26 118.6
C25 C26 H26 118.6
C922 C921 C926 117(2)
C922 C921 N2 130.1(13)
C926 C921 N2 113(2)
C923 C922 C921 122.4(15)
C923 C922 H922 118.8
C921 C922 H922 118.8
C922 C923 C924 119.0(15)
C922 C923 C13' 133(2)
C924 C923 C13' 107(2)
C923 C924 C925 121.9(14)
C923 C924 H924 119.0
C925 C924 H924 119.0
C926 C925 C924 116(3)
C926 C925 C25' 125(4)
C924 C925 C25' 119(2)
C925 C926 C921 124(4)
C925 C926 H926 118.0
C921 C926 H926 118.0
N2 C27 C271 112.0(4)
N2 C27 C272 110.2(4)
C271 C27 C272 109.8(4)
N2 C27 C273 106.4(4)
C271 C27 C273 108.9(5)
C272 C27 C273 109.5(4)
C36 C31 C32 118.3(11)
C36 C31 N3 118.4(10)
C32 C31 N3 123.2(5)
C33 C32 C31 121.5(6)
C33 C32 H32 119.3
C31 C32 H32 119.3
C34 C33 C32 118.2(6)
C34 C33 C331 121.3(9)
C32 C33 C331 120.5(9)
C33 C34 C35 121.8(6)
C33 C34 H34 119.1
C35 C34 H34 119.1
C36 C35 C34 118.1(11)
C36 C35 C351 122.8(12)
C34 C35 C351 119.0(7)
C31 C36 C35 122.1(16)
C31 C36 H36 119.0
C35 C36 H36 119.0
C936 C931 C932 120(3)
C936 C931 N3 110(3)
C932 C931 N3 129.1(13)
C931 C932 C933 120.7(15)
C931 C932 H932 119.6
C933 C932 H932 119.6
C932 C933 C934 116.7(16)
C932 C933 C23' 119(2)
C934 C933 C23' 124(2)
C935 C934 C933 121.9(16)
C935 C934 H934 119.1
C933 C934 H934 119.1
C934 C935 C936 119(3)
C934 C935 C35' 123.8(19)
C936 C935 C35' 117(3)
C935 C936 C931 121(5)
C935 C936 H936 119.5
C931 C936 H936 119.5
C372 C37 N3 111.9(4)
C372 C37 C371 110.9(5)
N3 C37 C371 107.4(4)
C372 C37 C373 110.4(5)
N3 C37 C373 108.6(4)
C371 C37 C373 107.5(4)
N6 C61 C66 127.6(4)
N6 C61 C62 117.1(4)
C66 C61 C62 115.2(4)
C63 C62 C61 122.7(4)
C63 C62 N61 123.4(4)
C61 C62 N61 113.9(4)
C62 C63 C64 119.9(5)
C62 C63 H63 120.0
C64 C63 H63 120.0
C65 C64 C63 120.3(5)
C65 C64 H64 119.8
C63 C64 H64 119.8
C64 C65 C66 119.4(4)
C64 C65 C651 121.2(5)
C66 C65 C651 119.4(5)
C65 C66 C61 122.5(5)
C65 C66 H66 118.8
C61 C66 H66 118.8
N6 C67 C671 107.8(4)
N6 C67 C672 111.4(4)
C671 C67 C672 105.9(4)
N6 C67 C673 112.6(4)
C671 C67 C673 108.8(4)
C672 C67 C673 110.1(4)
C76 C71 C72 119.1(4)
C76 C71 N7 116.9(4)
C72 C71 N7 124.0(4)
C73 C72 N71 121.7(5)
C73 C72 C71 116.6(5)
N71 C72 C71 121.7(4)
C74 C73 C72 122.9(5)
C74 C73 H73 118.6
C72 C73 H73 118.6
C73 C74 C75 121.0(5)
C73 C74 H74 119.5
C75 C74 H74 119.5
C74 C75 C76 116.9(5)
C74 C75 C751 122.2(5)
C76 C75 C751 120.9(5)
C75 C76 C71 123.5(5)
C75 C76 H76 118.2
C71 C76 H76 118.2
N7 C77 C771 106.1(4)
N7 C77 C772 112.2(4)
C771 C77 C772 109.4(4)
N7 C77 C773 111.9(4)
C771 C77 C773 108.7(4)
C772 C77 C773 108.4(4)
C13 C131 H13A 109.5
C13 C131 H13B 109.5
H13A C131 H13B 109.5
C13 C131 H13C 109.5
H13A C131 H13C 109.5
H13B C131 H13C 109.5
C923 C13' H13D 109.5
C923 C13' H13E 109.5
H13D C13' H13E 109.5
C923 C13' H13F 109.5
H13D C13' H13F 109.5
H13E C13' H13F 109.5
C15 C151 H15A 109.5
C15 C151 H15B 109.5
H15A C151 H15B 109.5
C15 C151 H15C 109.5
H15A C151 H15C 109.5
H15B C151 H15C 109.5
C915 C15' H15D 109.5
C915 C15' H15E 109.5
H15D C15' H15E 109.5
C915 C15' H15F 109.5
H15D C15' H15F 109.5
H15E C15' H15F 109.5
C17 C171 H17A 109.5
C17 C171 H17B 109.5
H17A C171 H17B 109.5
C17 C171 H17C 109.5
H17A C171 H17C 109.5
H17B C171 H17C 109.5
C17 C172 H17D 109.5
C17 C172 H17E 109.5
H17D C172 H17E 109.5
C17 C172 H17F 109.5
H17D C172 H17F 109.5
H17E C172 H17F 109.5
C17 C173 H17G 109.5
C17 C173 H17H 109.5
H17G C173 H17H 109.5
C17 C173 H17I 109.5
H17G C173 H17I 109.5
H17H C173 H17I 109.5
C23 C231 H23A 109.5
C23 C231 H23B 109.5
H23A C231 H23B 109.5
C23 C231 H23C 109.5
H23A C231 H23C 109.5
H23B C231 H23C 109.5
C933 C23' H23D 109.5
C933 C23' H23E 109.5
H23D C23' H23E 109.5
C933 C23' H23F 109.5
H23D C23' H23F 109.5
H23E C23' H23F 109.5
C25 C251 H25A 109.5
C25 C251 H25B 109.5
H25A C251 H25B 109.5
C25 C251 H25C 109.5
H25A C251 H25C 109.5
H25B C251 H25C 109.5
C925 C25' H25D 109.5
C925 C25' H25E 109.5
H25D C25' H25E 109.5
C925 C25' H25F 109.5
H25D C25' H25F 109.5
H25E C25' H25F 109.5
C27 C271 H27A 109.5
C27 C271 H27B 109.5
H27A C271 H27B 109.5
C27 C271 H27C 109.5
H27A C271 H27C 109.5
H27B C271 H27C 109.5
C27 C272 H27D 109.5
C27 C272 H27E 109.5
H27D C272 H27E 109.5
C27 C272 H27F 109.5
H27D C272 H27F 109.5
H27E C272 H27F 109.5
C27 C273 H27G 109.5
C27 C273 H27H 109.5
H27G C273 H27H 109.5
C27 C273 H27I 109.5
H27G C273 H27I 109.5
H27H C273 H27I 109.5
C33 C331 H33A 109.5
C33 C331 H33B 109.5
H33A C331 H33B 109.5
C33 C331 H33C 109.5
H33A C331 H33C 109.5
H33B C331 H33C 109.5
C913 C33' H33D 109.5
C913 C33' H33E 109.5
H33D C33' H33E 109.5
C913 C33' H33F 109.5
H33D C33' H33F 109.5
H33E C33' H33F 109.5
C35 C351 H35A 109.5
C35 C351 H35B 109.5
H35A C351 H35B 109.5
C35 C351 H35C 109.5
H35A C351 H35C 109.5
H35B C351 H35C 109.5
C935 C35' H35D 109.5
C935 C35' H35E 109.5
H35D C35' H35E 109.5
C935 C35' H35F 109.5
H35D C35' H35F 109.5
H35E C35' H35F 109.5
C37 C371 H37A 109.5
C37 C371 H37B 109.5
H37A C371 H37B 109.5
C37 C371 H37C 109.5
H37A C371 H37C 109.5
H37B C371 H37C 109.5
C37 C372 H37D 109.5
C37 C372 H37E 109.5
H37D C372 H37E 109.5
C37 C372 H37F 109.5
H37D C372 H37F 109.5
H37E C372 H37F 109.5
C37 C373 H37G 109.5
C37 C373 H37H 109.5
H37G C373 H37H 109.5
C37 C373 H37I 109.5
H37G C373 H37I 109.5
H37H C373 H37I 109.5
N61 C611 H61A 109.5
N61 C611 H61B 109.5
H61A C611 H61B 109.5
N61 C611 H61C 109.5
H61A C611 H61C 109.5
H61B C611 H61C 109.5
N61 C612 H61D 109.5
N61 C612 H61E 109.5
H61D C612 H61E 109.5
N61 C612 H61F 109.5
H61D C612 H61F 109.5
H61E C612 H61F 109.5
C65 C651 H65A 109.5
C65 C651 H65B 109.5
H65A C651 H65B 109.5
C65 C651 H65C 109.5
H65A C651 H65C 109.5
H65B C651 H65C 109.5
C67 C671 H67A 109.5
C67 C671 H67B 109.5
H67A C671 H67B 109.5
C67 C671 H67C 109.5
H67A C671 H67C 109.5
H67B C671 H67C 109.5
C67 C672 H67D 109.5
C67 C672 H67E 109.5
H67D C672 H67E 109.5
C67 C672 H67F 109.5
H67D C672 H67F 109.5
H67E C672 H67F 109.5
C67 C673 H67G 109.5
C67 C673 H67H 109.5
H67G C673 H67H 109.5
C67 C673 H67I 109.5
H67G C673 H67I 109.5
H67H C673 H67I 109.5
N71 C711 H71A 109.5
N71 C711 H71B 109.5
H71A C711 H71B 109.5
N71 C711 H71C 109.5
H71A C711 H71C 109.5
H71B C711 H71C 109.5
N71 C712 H71D 109.5
N71 C712 H71E 109.5
H71D C712 H71E 109.5
N71 C712 H71F 109.5
H71D C712 H71F 109.5
H71E C712 H71F 109.5
C75 C751 H75A 109.5
C75 C751 H75B 109.5
H75A C751 H75B 109.5
C75 C751 H75C 109.5
H75A C751 H75C 109.5
H75B C751 H75C 109.5
C77 C771 H77A 109.5
C77 C771 H77B 109.5
H77A C771 H77B 109.5
C77 C771 H77C 109.5
H77A C771 H77C 109.5
H77B C771 H77C 109.5
C77 C772 H77D 109.5
C77 C772 H77E 109.5
H77D C772 H77E 109.5
C77 C772 H77F 109.5
H77D C772 H77F 109.5
H77E C772 H77F 109.5
C77 C773 H77G 109.5
C77 C773 H77H 109.5
H77G C773 H77H 109.5
C77 C773 H77I 109.5
H77G C773 H77I 109.5
H77H C773 H77I 109.5
C11 N1 C17 111.0(4)
C11 N1 C911 66.8(6)
C17 N1 C911 107.2(6)
C11 N1 Mo1 111.8(3)
C17 N1 Mo1 134.4(3)
C911 N1 Mo1 103.6(5)
C21 N2 C27 112.5(4)
C21 N2 C921 64.4(6)
C27 N2 C921 112.9(6)
C21 N2 Mo1 110.8(3)
C27 N2 Mo1 133.5(3)
C921 N2 Mo1 100.2(6)
C31 N3 C37 115.3(4)
C31 N3 C931 63.8(6)
C37 N3 C931 108.7(6)
C31 N3 Mo1 108.6(3)
C37 N3 Mo1 133.1(3)
C931 N3 Mo1 104.8(6)
N5 N4 Mo1 179.4(3)
N4 N5 V1 173.1(3)
C61 N6 C67 120.9(4)
C61 N6 V1 109.7(3)
C67 N6 V1 129.3(3)
C71 N7 C77 115.2(3)
C71 N7 V1 126.4(3)
C77 N7 V1 116.3(3)
C62 N61 C612 113.1(4)
C62 N61 C611 107.7(3)
C612 N61 C611 107.6(4)
C62 N61 V1 102.9(3)
C612 N61 V1 117.1(3)
C611 N61 V1 107.9(3)
C72 N71 C711 115.4(4)
C72 N71 C712 116.4(4)
C711 N71 C712 109.8(4)
N7 V1 N5 119.19(14)
N7 V1 N6 114.45(15)
N5 V1 N6 124.08(15)
N7 V1 N61 105.41(15)
N5 V1 N61 100.01(14)
N6 V1 N61 79.53(14)
N4 Mo1 N2 100.82(14)
N4 Mo1 N3 102.03(15)
N2 Mo1 N3 115.00(17)
N4 Mo1 N1 100.57(15)
N2 Mo1 N1 118.06(17)
N3 Mo1 N1 116.03(18)

loop_
_geom_bond_atom_site_label_1
_geom_bond_atom_site_label_2
_geom_bond_distance
C11 C16 1.392(15)
C11 C12 1.396(8)
C11 N1 1.467(7)
C12 C13 1.381(8)
C12 H12 0.9500
C13 C14 1.376(9)
C13 C131 1.476(15)
C14 C15 1.387(9)
C14 H14 0.9500
C15 C16 1.373(16)
C15 C151 1.47(3)
C16 H16 0.9500
C911 C916 1.31(4)
C911 C912 1.42(2)
C911 N1 1.643(15)
C912 C913 1.36(2)
C912 H912 0.9500
C913 C914 1.39(2)
C913 C33' 1.42(7)
C914 C915 1.37(2)
C914 H914 0.9500
C915 C15' 1.27(8)
C915 C916 1.40(4)
C916 H916 0.9500
C17 N1 1.490(5)
C17 C172 1.508(6)
C17 C171 1.513(7)
C17 C173 1.521(6)
C21 C26 1.368(19)
C21 C22 1.390(8)
C21 N2 1.466(7)
C22 C23 1.387(9)
C22 H22 0.9500
C23 C24 1.388(10)
C23 C231 1.413(16)
C24 C25 1.384(9)
C24 H24 0.9500
C25 C26 1.38(3)
C25 C251 1.471(16)
C26 H26 0.9500
C921 C922 1.39(2)
C921 C926 1.39(8)
C921 N2 1.627(16)
C922 C923 1.36(2)
C922 H922 0.9500
C923 C924 1.38(2)
C923 C13' 1.54(5)
C924 C925 1.41(2)
C924 H924 0.9500
C925 C926 1.38(6)
C925 C25' 1.63(3)
C926 H926 0.9500
C27 N2 1.489(5)
C27 C271 1.510(7)
C27 C272 1.527(6)
C27 C273 1.529(7)
C31 C36 1.38(3)
C31 C32 1.397(8)
C31 N3 1.471(7)
C32 C33 1.390(9)
C32 H32 0.9500
C33 C34 1.389(9)
C33 C331 1.557(13)
C34 C35 1.392(9)
C34 H34 0.9500
C35 C36 1.39(3)
C35 C351 1.520(10)
C36 H36 0.9500
C931 C936 1.36(8)
C931 C932 1.36(2)
C931 N3 1.620(17)
C932 C933 1.40(2)
C932 H932 0.9500
C933 C934 1.41(2)
C933 C23' 1.78(6)
C934 C935 1.36(2)
C934 H934 0.9500
C935 C936 1.36(8)
C935 C35' 1.44(5)
C936 H936 0.9500
C37 C372 1.478(7)
C37 N3 1.493(6)
C37 C371 1.513(8)
C37 C373 1.530(7)
C61 N6 1.389(6)
C61 C66 1.411(6)
C61 C62 1.414(7)
C62 C63 1.372(6)
C62 N61 1.464(5)
C63 C64 1.388(7)
C63 H63 0.9500
C64 C65 1.371(8)
C64 H64 0.9500
C65 C66 1.396(7)
C65 C651 1.516(7)
C66 H66 0.9500
C67 N6 1.476(6)
C67 C671 1.514(7)
C67 C672 1.531(7)
C67 C673 1.545(7)
C71 C76 1.396(6)
C71 C72 1.420(6)
C71 N7 1.438(6)
C72 C73 1.395(7)
C72 N71 1.396(6)
C73 C74 1.382(8)
C73 H73 0.9500
C74 C75 1.383(8)
C74 H74 0.9500
C75 C76 1.384(7)
C75 C751 1.501(7)
C76 H76 0.9500
C77 N7 1.485(5)
C77 C771 1.523(6)
C77 C772 1.526(6)
C77 C773 1.531(6)
C131 H13A 0.9800
C131 H13B 0.9800
C131 H13C 0.9800
C13' H13D 0.9800
C13' H13E 0.9800
C13' H13F 0.9800
C151 H15A 0.9800
C151 H15B 0.9800
C151 H15C 0.9800
C15' H15D 0.9800
C15' H15E 0.9800
C15' H15F 0.9800
C171 H17A 0.9800
C171 H17B 0.9800
C171 H17C 0.9800
C172 H17D 0.9800
C172 H17E 0.9800
C172 H17F 0.9800
C173 H17G 0.9800
C173 H17H 0.9800
C173 H17I 0.9800
C231 H23A 0.9800
C231 H23B 0.9800
C231 H23C 0.9800
C23' H23D 0.9800
C23' H23E 0.9800
C23' H23F 0.9800
C251 H25A 0.9800
C251 H25B 0.9800
C251 H25C 0.9800
C25' H25D 0.9800
C25' H25E 0.9800
C25' H25F 0.9800
C271 H27A 0.9800
C271 H27B 0.9800
C271 H27C 0.9800
C272 H27D 0.9800
C272 H27E 0.9800
C272 H27F 0.9800
C273 H27G 0.9800
C273 H27H 0.9800
C273 H27I 0.9800
C331 H33A 0.9800
C331 H33B 0.9800
C331 H33C 0.9800
C33' H33D 0.9800
C33' H33E 0.9800
C33' H33F 0.9800
C351 H35A 0.9800
C351 H35B 0.9800
C351 H35C 0.9800
C35' H35D 0.9800
C35' H35E 0.9800
C35' H35F 0.9800
C371 H37A 0.9800
C371 H37B 0.9800
C371 H37C 0.9800
C372 H37D 0.9800
C372 H37E 0.9800
C372 H37F 0.9800
C373 H37G 0.9800
C373 H37H 0.9800
C373 H37I 0.9800
C611 N61 1.491(6)
C611 H61A 0.9800
C611 H61B 0.9800
C611 H61C 0.9800
C612 N61 1.481(6)
C612 H61D 0.9800
C612 H61E 0.9800
C612 H61F 0.9800
C651 H65A 0.9800
C651 H65B 0.9800
C651 H65C 0.9800
C671 H67A 0.9800
C671 H67B 0.9800
C671 H67C 0.9800
C672 H67D 0.9800
C672 H67E 0.9800
C672 H67F 0.9800
C673 H67G 0.9800
C673 H67H 0.9800
C673 H67I 0.9800
C711 N71 1.444(6)
C711 H71A 0.9800
C711 H71B 0.9800
C711 H71C 0.9800
C712 N71 1.453(6)
C712 H71D 0.9800
C712 H71E 0.9800
C712 H71F 0.9800
C751 H75A 0.9800
C751 H75B 0.9800
C751 H75C 0.9800
C771 H77A 0.9800
C771 H77B 0.9800
C771 H77C 0.9800
C772 H77D 0.9800
C772 H77E 0.9800
C772 H77F 0.9800
C773 H77G 0.9800
C773 H77H 0.9800
C773 H77I 0.9800
N1 Mo1 1.970(4)
N2 Mo1 1.964(4)
N3 Mo1 1.964(4)
N4 N5 1.210(4)
N4 Mo1 1.801(3)
N5 V1 1.934(3)
N6 V1 1.978(3)
N7 V1 1.907(4)
N61 V1 2.148(4)
